data_2010925
loop_
_publ_author_name
'Eleonora Freire'
'Sergio Baggio'
'Alvaro Mombru'
'Ricardo Baggio'

_publ_section_title
;
 Tris(2,2'-bipyridyl-<i>N</i>,<i>N</i>')nickel(II) thiosulfate
 heptahydrate
;
_journal_issue 5
_journal_name_full 'Acta Crystallographica Section C'
_journal_page_first 541
_journal_page_last 543
_journal_paper_doi 10.1107/S0108270100001414
_journal_volume 56
_journal_year 2000
_chemical_formula_iupac '[Ni(C10 H8 N2 ) (S2 O3 ) , 7H2 O'
_chemical_formula_moiety 'C30 H24 N6 Ni 2+ , O3 S2 2- , 7H2 O'
_chemical_formula_sum 'C30 H38 N6 Ni O10 S2'
_chemical_formula_weight 765.49
_chemical_name_systematic
;
      Tris(2,2'-bipyridyl)nickel(II) thiosulfate heptahydrate
;
_space_group_IT_number 15
_symmetry_cell_setting monoclinic
_symmetry_space_group_name_Hall '-C 2yc'
_symmetry_space_group_name_H-M 'C 1 2/c 1'
_audit_creation_method SHELXL-97
_cell_angle_alpha 90.00
_cell_angle_beta 115.65(3)
_cell_angle_gamma 90.00
_cell_formula_units_Z 8
_cell_length_a 22.934(5)
_cell_length_b 13.481(3)
_cell_length_c 24.904(5)
_cell_measurement_reflns_used 25
_cell_measurement_temperature 293(2)
_cell_measurement_theta_max 15
_cell_measurement_theta_min 7.5
_cell_volume 6941(3)
_computing_cell_refinement 'MSC/AFC Diffractometer Control Software'
_computing_data_collection
;MSC/AFC Diffractometer Control Software (Molecular Structure Corporation,
 1988)
;
_computing_data_reduction
;
MSC/AFC Diffractometer Control Software
;
_computing_molecular_graphics 'XP in SHELXTL/PC (Sheldrick, 1994)'
_computing_publication_material
;PARST (Nardelli, 1983) and Cambridge Structure Database (Allen & Kennard,
 1993)
;
_computing_structure_refinement 'SHELXL97 (Sheldrick, 1997)'
_computing_structure_solution 'SHELXS97 (Sheldrick, 1990)'
_diffrn_ambient_temperature 293(2)
_diffrn_measured_fraction_theta_full .479
_diffrn_measured_fraction_theta_max .479
_diffrn_measurement_device 'Rigaku AFC7S Difractometer'
_diffrn_measurement_method \w/2\q
_diffrn_radiation_monochromator graphite
_diffrn_radiation_source 'fine-focus sealed tube'
_diffrn_radiation_type MoK\a
_diffrn_radiation_wavelength .71073
_diffrn_reflns_av_R_equivalents .031
_diffrn_reflns_av_sigmaI/netI .057
_diffrn_reflns_limit_h_max 1
_diffrn_reflns_limit_h_min -29
_diffrn_reflns_limit_k_max 1
_diffrn_reflns_limit_k_min -17
_diffrn_reflns_limit_l_max 32
_diffrn_reflns_limit_l_min -29
_diffrn_reflns_number 9294
_diffrn_reflns_theta_full 27.50
_diffrn_reflns_theta_max 27.50
_diffrn_reflns_theta_min 2.02
_diffrn_standards_decay_% <3
_diffrn_standards_interval_count 150
_diffrn_standards_number 3
_exptl_absorpt_coefficient_mu .743
_exptl_absorpt_correction_T_max .83
_exptl_absorpt_correction_T_min .80
_exptl_absorpt_correction_type psi-scan
_exptl_absorpt_process_details '(Molecular Structure Corporation, 1988)'
_exptl_crystal_colour red
_exptl_crystal_density_diffrn 1.465
_exptl_crystal_density_method 'not measured'
_exptl_crystal_description polyhedra
_exptl_crystal_F_000 3200
_exptl_crystal_size_max .30
_exptl_crystal_size_mid .28
_exptl_crystal_size_min .22
_refine_diff_density_max .684
_refine_diff_density_min -.892
_refine_ls_extinction_method none
_refine_ls_goodness_of_fit_ref 1.061
_refine_ls_hydrogen_treatment mixed
_refine_ls_matrix_type full
_refine_ls_number_parameters 483
_refine_ls_number_reflns 7963
_refine_ls_number_restraints 13
_refine_ls_restrained_S_all 1.060
_refine_ls_R_factor_all .112
_refine_ls_R_factor_gt .059
_refine_ls_shift/su_max <0.01
_refine_ls_shift/su_mean <0.01
_refine_ls_structure_factor_coef Fsqd
_refine_ls_weighting_details 'w = 1/[\s^2^(Fo^2^)+(0.118P)^2^+6.806P] where P=(Fo^2^+2Fc^2^)/3'
_refine_ls_weighting_scheme calc
_refine_ls_wR_factor_ref .209
_reflns_number_gt 4723
_reflns_number_total 7963
_reflns_threshold_expression I>2\s(I)
_cod_data_source_file na1452.cif
_cod_data_source_block I
_cod_depositor_comments
;
The following automatic conversions were performed:
'_geom_bond_publ_flag' value 'Y' changed to 'y' according to
'/home/saulius/struct/CIF-dictionaries/cif_core.dic' dictionary named
'cif_core.dic' version 2.4.1 from 2010-06-29 (10
times).

'_geom_bond_publ_flag' value 'N' changed to 'n' according to
'/home/saulius/struct/CIF-dictionaries/cif_core.dic' dictionary named
'cif_core.dic' version 2.4.1 from 2010-06-29 (39 times).

Automatic conversion script
Id: cif_fix_enum 1527 2010-12-29 10:47:43Z saulius 

The following automatic conversions were performed:

'_geom_bond_publ_flag' value 'Y' changed to 'y' according to
/home/saulius/struct/CIF-dictionaries/cif_core.dic dictionary named
'cif_core.dic' version 2.4.1 from 2010-06-29 (10
times).

'_geom_bond_publ_flag' value 'N' changed to 'n' according to
/home/saulius/struct/CIF-dictionaries/cif_core.dic dictionary named
'cif_core.dic' version 2.4.1 from 2010-06-29 (39
times).

'_geom_angle_publ_flag' value 'N' changed to 'n' according
to /home/saulius/struct/CIF-dictionaries/cif_core.dic dictionary
named 'cif_core.dic' version 2.4.1 from 2010-06-29 (75
times).

'_geom_angle_publ_flag' value 'Y' changed to 'y' according
to /home/saulius/struct/CIF-dictionaries/cif_core.dic dictionary
named 'cif_core.dic' version 2.4.1 from 2010-06-29 (6 times).

Automatic conversion script
Id: cif_fix_values 1715 2011-07-08 13:25:40Z adriana 

The following automatic conversions were performed:

'_refine_ls_weighting_scheme' value 'calc w =
1/[\s^2^(Fo^2^)+(0.118P)^2^+6.806P] where P=(Fo^2^+2Fc^2^)/3' was
changed to 'calc'. New tag '_refine_ls_weighting_details' was
created. The value of the new tag was set to 'w =
1/[\s^2^(Fo^2^)+(0.118P)^2^+6.806P] where P=(Fo^2^+2Fc^2^)/3'.

Automatic conversion script
Id: cif_fix_values 3143 2015-03-26 13:38:13Z robertas 
;
_cod_original_cell_volume 6941(2)
_cod_original_sg_symbol_H-M 'C 2/c'
_cod_database_code 2010925
_cod_database_fobs_code 2010925

loop_
_symmetry_equiv_pos_as_xyz
'x, y, z'
'x, -y, z+1/2'
'x+1/2, y+1/2, z'
'x+1/2, -y+1/2, z+1/2'
'-x, -y, -z'
'-x, y, -z-1/2'
'-x+1/2, -y+1/2, -z'
'-x+1/2, y+1/2, -z-1/2'

loop_
_atom_site_label
_atom_site_fract_x
_atom_site_fract_y
_atom_site_fract_z
_atom_site_U_iso_or_equiv
_atom_site_adp_type
_atom_site_calc_flag
_atom_site_refinement_flags
_atom_site_occupancy
_atom_site_disorder_assembly
_atom_site_disorder_group
_atom_site_type_symbol
Ni1 .84096(2) .06871(3) .75897(2) .03578(16) Uani d . 1 . . Ni
S1 1.02850(9) .56856(11) .82217(10) .0931(5) Uani d . 1 . . S
S2 1.06849(8) .56730(11) .90985(10) .0880(5) Uani d . 1 . . S
O1 1.0200(3) .5363(4) .9288(3) .1211(18) Uani d . 1 . . O
O2 1.0921(3) .6653(3) .9311(3) .1197(18) Uani d . 1 . . O
O3 1.1224(3) .4982(5) .9314(3) .144(2) Uani d . 1 . . O
N1A .82984(17) .2010(2) .71178(15) .0455(8) Uani d . 1 . . N
N2A .92424(15) .1468(2) .81472(14) .0423(7) Uani d . 1 . . N
C1A .7804(2) .2242(3) .6594(2) .0606(12) Uani d . 1 . . C
H1AA .7454 .1811 .6432 .073 Uiso calc R 1 . . H
C2A .7798(3) .3101(4) .6288(2) .0743(15) Uani d . 1 . . C
H2AA .7451 .3242 .5926 .089 Uiso calc R 1 . . H
C3A .8311(3) .3741(4) .6527(3) .0797(17) Uani d . 1 . . C
H3AA .8320 .4315 .6324 .096 Uiso calc R 1 . . H
C4A .8812(3) .3522(3) .7070(2) .0637(13) Uani d . 1 . . C
H4AA .9160 .3956 .7242 .076 Uiso calc R 1 . . H
C5A .8797(2) .2650(3) .73589(19) .0473(9) Uani d . 1 . . C
C6A .93121(19) .2363(3) .79425(19) .0461(9) Uani d . 1 . . C
C7A .9841(2) .2968(4) .8271(3) .0670(13) Uani d . 1 . . C
H7AA .9885 .3582 .8123 .080 Uiso calc R 1 . . H
C8A 1.0294(3) .2648(4) .8814(3) .0736(15) Uani d . 1 . . C
H8AA 1.0651 .3041 .9037 .088 Uiso calc R 1 . . H
C9A 1.0219(2) .1750(4) .9025(2) .0696(13) Uani d . 1 . . C
H9AA 1.0520 .1528 .9396 .084 Uiso calc R 1 . . H
C10A .9691(2) .1173(4) .86842(19) .0539(10) Uani d . 1 . . C
H10A .9643 .0559 .8830 .065 Uiso calc R 1 . . H
N1B .88708(15) -.0068(2) .71445(14) .0420(7) Uani d . 1 . . N
N2B .86788(16) -.0639(2) .80753(15) .0436(7) Uani d . 1 . . N
C1B .8913(2) .0248(3) .66515(19) .0545(10) Uani d . 1 . . C
H1BA .8819 .0907 .6537 .065 Uiso calc R 1 . . H
C2B .9093(2) -.0379(4) .6307(2) .0619(12) Uani d . 1 . . C
H2BA .9115 -.0146 .5965 .074 Uiso calc R 1 . . H
C3B .9238(2) -.1344(4) .6480(2) .0674(14) Uani d . 1 . . C
H3BA .9353 -.1780 .6252 .081 Uiso calc R 1 . . H
C4B .9213(2) -.1671(3) .6997(2) .0585(11) Uani d . 1 . . C
H4BA .9320 -.2322 .7125 .070 Uiso calc R 1 . . H
C5B .90276(18) -.1015(3) .73191(18) .0420(8) Uani d . 1 . . C
C6B .89682(18) -.1307(3) .78671(18) .0445(9) Uani d . 1 . . C
C7B .9209(2) -.2194(3) .8159(2) .0636(12) Uani d . 1 . . C
H7BA .9406 -.2648 .8009 .076 Uiso calc R 1 . . H
C8B .9150(3) -.2391(4) .8679(3) .0769(16) Uani d . 1 . . C
H8BA .9309 -.2982 .8883 .092 Uiso calc R 1 . . H
C9B .8860(3) -.1719(4) .8893(2) .0707(14) Uani d . 1 . . C
H9BA .8823 -.1840 .9244 .085 Uiso calc R 1 . . H
C10B .8621(2) -.0850(3) .8576(2) .0573(11) Uani d . 1 . . C
H10B .8413 -.0397 .8716 .069 Uiso calc R 1 . . H
N1C .74990(15) .0123(2) .70104(14) .0440(7) Uani d . 1 . . N
N2C .78391(16) .1175(2) .80006(14) .0429(7) Uani d . 1 . . N
C1C .7349(2) -.0370(3) .6500(2) .0563(11) Uani d . 1 . . C
H1CA .7679 -.0524 .6393 .068 Uiso calc R 1 . . H
C2C .6726(3) -.0659(4) .6125(2) .0661(13) Uani d . 1 . . C
H2CA .6638 -.0980 .5767 .079 Uiso calc R 1 . . H
C3C .6244(2) -.0464(4) .6291(2) .0672(13) Uani d . 1 . . C
H3CA .5822 -.0668 .6053 .081 Uiso calc R 1 . . H
C4C .6389(2) .0043(4) .6818(2) .0604(12) Uani d . 1 . . C
H4CA .6063 .0189 .6933 .072 Uiso calc R 1 . . H
C5C .70147(18) .0329(3) .71702(18) .0444(9) Uani d . 1 . . C
C6C .72206(19) .0888(3) .77401(19) .0448(9) Uani d . 1 . . C
C7C .6799(2) .1093(4) .7992(2) .0572(11) Uani d . 1 . . C
H7CA .6369 .0895 .7803 .069 Uiso calc R 1 . . H
C8C .7026(3) .1587(4) .8518(2) .0662(13) Uani d . 1 . . C
H8CA .6751 .1719 .8695 .079 Uiso calc R 1 . . H
C9C .7660(3) .1895(4) .8790(2) .0633(12) Uani d . 1 . . C
H9CA .7817 .2244 .9147 .076 Uiso calc R 1 . . H
C10C .8058(2) .1674(3) .8519(2) .0537(10) Uani d . 1 . . C
H10C .8489 .1874 .8700 .064 Uiso calc R 1 . . H
O1W 1.0433(3) .3803(4) 1.0062(3) .1069(15) Uani d D 1 . . O
H1WA 1.041(3) .427(3) .980(2) .08(2) Uiso d D 1 . . H
H1WB 1.027(4) .403(5) 1.031(3) .17(4) Uiso d D 1 . . H
O2W 1.0642(3) .7539(4) 1.0182(2) .0980(13) Uani d D 1 . . O
H2WA 1.072(3) .734(4) .989(2) .09(2) Uiso d D 1 . . H
H2WB 1.041(4) .711(5) 1.028(4) .18(5) Uiso d D 1 . . H
O3W .9492(3) -.0456(4) .5050(3) .1124(17) Uani d D 1 . . O
H3WA .9080(18) -.024(4) .487(3) .10(2) Uiso d D 1 . . H
H3WB .950(3) -.111(2) .500(3) .10(2) Uiso d D 1 . . H
O4W 1.1739(4) .3441(7) 1.0168(3) .142(2) Uani d D 1 . . O
H4WA 1.140(3) .347(6) 1.025(4) .13(4) Uiso d D 1 . . H
H4WB 1.193(5) .404(4) 1.020(6) .23(8) Uiso d D 1 . . H
O5W 1.3106(3) .3343(5) 1.0349(3) .100(3) Uiso d P .731(12) . . O
O6W 1.3188(4) .4959(7) .9728(3) .109(4) Uiso d P .74(2) . . O
O7W 1.2249(8) .6763(15) 1.0008(6) .122(7) Uiso d P .43(2) . . O
O8W 1.2473(6) .6174(12) 1.0102(5) .106(5) Uiso d P .50(2) . . O
O9W 1.2476(11) .4974(18) 1.0108(10) .116(6) Uiso d P .236(9) . . O
O10W 1.3397(13) .432(2) .9833(11) .095(12) Uiso d P .20(2) . . O
O11W 1.3010(15) .444(2) 1.0035(14) .100(14) Uiso d P .170(17) . . O

loop_
_atom_site_aniso_label
_atom_site_aniso_U_11
_atom_site_aniso_U_22
_atom_site_aniso_U_33
_atom_site_aniso_U_12
_atom_site_aniso_U_13
_atom_site_aniso_U_23
Ni1 .0394(3) .0308(2) .0407(3) .00044(19) .02065(19) .00019(19)
S1 .0907(11) .0590(8) .1560(17) .0020(7) .0783(12) .0050(9)
S2 .0905(11) .0539(8) .1466(15) .0044(7) .0767(11) .0080(8)
O1 .127(4) .092(3) .180(5) -.018(3) .099(4) .008(3)
O2 .143(4) .065(3) .180(5) -.024(3) .097(4) -.001(3)
O3 .153(5) .126(5) .170(5) .062(4) .085(5) .022(4)
N1A .058(2) .0323(16) .0535(19) .0054(14) .0306(17) .0070(14)
N2A .0409(17) .0377(17) .0530(18) -.0052(13) .0248(15) -.0029(14)
C1A .071(3) .051(3) .056(3) .013(2) .024(2) .013(2)
C2A .107(4) .057(3) .062(3) .026(3) .040(3) .020(2)
C3A .141(6) .041(3) .082(4) .013(3) .072(4) .017(3)
C4A .090(4) .039(2) .081(3) -.002(2) .055(3) .004(2)
C5A .062(2) .0318(18) .062(2) .0012(17) .040(2) -.0002(17)
C6A .049(2) .038(2) .062(2) -.0025(16) .034(2) -.0058(18)
C7A .065(3) .047(3) .099(4) -.015(2) .045(3) -.013(3)
C8A .057(3) .065(3) .095(4) -.018(2) .029(3) -.027(3)
C9A .054(3) .075(3) .071(3) -.005(2) .019(2) -.016(3)
C10A .049(2) .058(3) .050(2) -.003(2) .0174(19) -.004(2)
N1B .0462(17) .0370(16) .0501(18) .0023(13) .0277(15) -.0019(14)
N2B .0504(18) .0326(15) .0489(17) -.0009(14) .0226(15) .0073(14)
C1B .069(3) .053(2) .057(2) -.002(2) .043(2) .000(2)
C2B .063(3) .078(3) .056(3) -.007(2) .037(2) -.013(2)
C3B .059(3) .077(3) .073(3) -.001(2) .036(2) -.031(3)
C4B .053(2) .047(2) .076(3) .005(2) .028(2) -.014(2)
C5B .0409(19) .0344(18) .052(2) .0010(15) .0216(17) -.0015(16)
C6B .0408(19) .0322(18) .057(2) .0000(15) .0177(17) .0024(17)
C7B .066(3) .039(2) .077(3) .008(2) .023(3) .012(2)
C8B .082(4) .050(3) .079(3) .000(3) .017(3) .027(3)
C9B .092(4) .060(3) .059(3) -.005(3) .032(3) .022(2)
C10B .072(3) .051(3) .054(2) -.005(2) .032(2) .008(2)
N1C .0417(17) .0375(17) .0495(18) -.0003(13) .0166(15) -.0037(14)
N2C .0475(18) .0390(17) .0518(18) .0002(14) .0303(15) -.0027(14)
C1C .057(3) .053(2) .055(2) .000(2) .021(2) -.012(2)
C2C .064(3) .055(3) .063(3) -.005(2) .013(2) -.014(2)
C3C .051(3) .057(3) .074(3) -.010(2) .009(2) -.005(2)
C4C .046(2) .056(3) .075(3) -.003(2) .024(2) .005(2)
C5C .0404(19) .0355(18) .057(2) -.0005(16) .0204(18) .0050(17)
C6C .045(2) .0366(19) .060(2) .0051(16) .0290(19) .0066(17)
C7C .055(3) .057(3) .073(3) .006(2) .040(2) .005(2)
C8C .078(3) .063(3) .084(3) .016(3) .060(3) .011(3)
C9C .087(4) .056(3) .065(3) .006(2) .050(3) -.007(2)
C10C .063(3) .051(2) .058(2) -.004(2) .036(2) -.011(2)
O1W .150(5) .078(3) .108(4) -.001(3) .071(4) -.003(3)
O2W .104(4) .086(3) .100(4) .004(3) .040(3) -.002(3)
O3W .118(4) .088(4) .158(5) .000(3) .085(4) -.014(3)
O4W .110(5) .149(7) .140(5) .027(4) .030(4) .004(4)

loop_
_atom_type_symbol
_atom_type_description
_atom_type_scat_dispersion_real
_atom_type_scat_dispersion_imag
_atom_type_scat_source
C C .0033 .0016 'International Tables Vol C Tables 4.2.6.8 and 6.1.1.4'
H H .0000 .0000 'International Tables Vol C Tables 4.2.6.8 and 6.1.1.4'
N N .0061 .0033 'International Tables Vol C Tables 4.2.6.8 and 6.1.1.4'
O O .0106 .0060 'International Tables Vol C Tables 4.2.6.8 and 6.1.1.4'
S S .1246 .1234 'International Tables Vol C Tables 4.2.6.8 and 6.1.1.4'
Ni Ni .3393 1.1124 'International Tables Vol C Tables 4.2.6.8 and 6.1.1.4'

loop_
_geom_angle_atom_site_label_1
_geom_angle_atom_site_label_2
_geom_angle_atom_site_label_3
_geom_angle
_geom_angle_publ_flag
N2C Ni1 N1A 93.26(13) n
N2C Ni1 N2A 95.85(13) n
N1A Ni1 N2A 78.36(13) n
N2C Ni1 N2B 94.39(13) n
N1A Ni1 N2B 170.45(13) n
N2A Ni1 N2B 95.16(13) n
N2C Ni1 N1B 168.33(13) n
N1A Ni1 N1B 94.78(12) n
N2A Ni1 N1B 94.04(12) n
N2B Ni1 N1B 78.54(13) n
N2C Ni1 N1C 78.63(13) n
N1A Ni1 N1C 94.56(13) n
N2A Ni1 N1C 170.85(12) n
N2B Ni1 N1C 92.55(13) n
N1B Ni1 N1C 92.31(13) n
O2 S2 O1 111.5(3) y
O2 S2 O3 109.2(4) y
O1 S2 O3 110.2(4) y
O2 S2 S1 108.7(3) y
O1 S2 S1 108.1(3) y
O3 S2 S1 109.2(3) y
C1A N1A C5A 118.7(4) n
C1A N1A Ni1 126.2(3) n
C5A N1A Ni1 115.0(3) n
C6A N2A C10A 118.4(4) n
C6A N2A Ni1 115.0(3) n
C10A N2A Ni1 126.5(3) n
N1A C1A C2A 122.2(5) n
C3A C2A C1A 119.2(5) n
C2A C3A C4A 119.1(5) n
C3A C4A C5A 119.6(5) n
N1A C5A C4A 121.3(4) n
N1A C5A C6A 115.7(3) n
C4A C5A C6A 123.0(4) n
N2A C6A C7A 121.1(4) n
N2A C6A C5A 115.6(3) n
C7A C6A C5A 123.2(4) n
C8A C7A C6A 119.4(5) n
C9A C8A C7A 119.5(5) n
C8A C9A C10A 119.2(5) n
N2A C10A C9A 122.3(5) n
C1B N1B C5B 118.7(3) n
C1B N1B Ni1 125.7(3) n
C5B N1B Ni1 114.5(2) n
C10B N2B C6B 118.7(3) n
C10B N2B Ni1 126.5(3) n
C6B N2B Ni1 114.7(3) n
N1B C1B C2B 122.1(4) n
C3B C2B C1B 118.9(4) n
C2B C3B C4B 119.5(4) n
C5B C4B C3B 119.0(4) n
N1B C5B C4B 121.8(4) n
N1B C5B C6B 115.5(3) n
C4B C5B C6B 122.7(4) n
N2B C6B C7B 121.7(4) n
N2B C6B C5B 115.7(3) n
C7B C6B C5B 122.5(4) n
C6B C7B C8B 118.6(5) n
C9B C8B C7B 120.0(4) n
C8B C9B C10B 118.7(5) n
N2B C10B C9B 122.3(5) n
C1C N1C C5C 118.1(4) n
C1C N1C Ni1 127.0(3) n
C5C N1C Ni1 114.8(3) n
C6C N2C C10C 119.2(3) n
C6C N2C Ni1 115.5(3) n
C10C N2C Ni1 125.1(3) n
N1C C1C C2C 123.2(4) n
C3C C2C C1C 118.5(5) n
C2C C3C C4C 119.2(4) n
C5C C4C C3C 120.0(5) n
N1C C5C C4C 121.0(4) n
N1C C5C C6C 114.8(3) n
C4C C5C C6C 124.2(4) n
N2C C6C C7C 121.6(4) n
N2C C6C C5C 116.1(3) n
C7C C6C C5C 122.3(4) n
C8C C7C C6C 118.9(4) n
C7C C8C C9C 120.3(4) n
C8C C9C C10C 118.4(4) n
N2C C10C C9C 121.6(4) n

loop_
_geom_bond_atom_site_label_1
_geom_bond_atom_site_label_2
_geom_bond_site_symmetry_2
_geom_bond_distance
_geom_bond_publ_flag
Ni1 N2C . 2.086(3) y
Ni1 N1A . 2.090(3) y
Ni1 N2A . 2.095(3) y
Ni1 N2B . 2.096(3) y
Ni1 N1B . 2.097(3) y
Ni1 N1C . 2.101(3) y
S1 S2 . 1.969(3) y
S2 O2 . 1.439(5) y
S2 O1 . 1.445(5) y
S2 O3 . 1.453(5) y
N1A C1A . 1.344(5) n
N1A C5A . 1.348(5) n
N2A C6A . 1.347(5) n
N2A C10A . 1.346(5) n
C1A C2A . 1.382(6) n
C2A C3A . 1.369(8) n
C3A C4A . 1.375(8) n
C4A C5A . 1.387(6) n
C5A C6A . 1.474(6) n
C6A C7A . 1.394(6) n
C7A C8A . 1.371(8) n
C8A C9A . 1.360(8) n
C9A C10A . 1.379(6) n
N1B C1B . 1.342(5) n
N1B C5B . 1.348(5) n
N2B C10B . 1.341(5) n
N2B C6B . 1.348(5) n
C1B C2B . 1.388(6) n
C2B C3B . 1.366(7) n
C3B C4B . 1.386(7) n
C4B C5B . 1.379(6) n
C5B C6B . 1.482(6) n
C6B C7B . 1.384(5) n
C7B C8B . 1.386(7) n
C8B C9B . 1.361(8) n
C9B C10B . 1.386(6) n
N1C C1C . 1.341(5) n
N1C C5C . 1.361(5) n
N2C C6C . 1.337(5) n
N2C C10C . 1.346(5) n
C1C C2C . 1.382(7) n
C2C C3C . 1.363(8) n
C3C C4C . 1.386(7) n
C4C C5C . 1.374(6) n
C5C C6C . 1.492(6) n
C6C C7C . 1.389(6) n
C7C C8C . 1.357(7) n
C8C C9C . 1.376(7) n
C9C C10C . 1.383(6) n

loop_
_geom_hbond_atom_site_label_D
_geom_hbond_atom_site_label_H
_geom_hbond_atom_site_label_A
_geom_hbond_site_symmetry_A
_geom_hbond_distance_DH
_geom_hbond_distance_HA
_geom_hbond_distance_DA
_geom_hbond_angle_DHA
O1W H1WA O1 1_555 .89(5) 1.87(5) 2.744(8) 166(4)
O1W H1WB O1 5_767 .91(9) 1.94(9) 2.834(11) 169(7)
O2W H2WA O2 1_555 .88(7) 1.91(7) 2.783(10) 168(5)
O2W H2WB O1W 5_767 .89(9) 2.13(8) 2.905(9) 145(7)
O3W H3WA O6W 4_454 .90(4) 1.95(5) 2.821(11) 161(4)
O3W H3WA O10W 4_454 .90(4) 1.97(6) 2.79(3) 150(4)
O3W H3WB O2W 6_747 .90(4) 1.86(4) 2.753(8) 170(3)
O4W H4WA O1W 1_555 .89(9) 2.10(7) 2.931(12) 154(7)
O4W H4WB O9W 1_555 .90(7) 1.87(9) 2.72(3) 156(6)
O5W ? O6W 1_555 ? ? 2.720(10) ?
O5W ? O9W 1_555 ? ? 2.55(2) ?
O5W ? O10W 1_555 ? ? 2.13(3) ?
O6W ? O8W 1_555 ? ? 2.740(10) ?
O6W ? O9W 1_555 ? ? 2.21(3) ?
O7W ? O9W 1_555 ? ? 2.45(3) ?
O8W ? O11W 1_555 ? ? 2.67(3) ?
O9W ? O10W 1_555 ? ? 2.64(4) ?
O5W ? O4W 7_757 ? ? 2.820(10) ?
O7W ? O8W 7_767 ? ? 2.89(2) ?
